data_7129608
loop_
_publ_author_name
'Hayakawa, Masahiro'
'Horike, Satoshi'
'Hijikata, Yuh'
'Yasui, Kosuke'
'Yamaguchi, Shigehiro'
'Fukazawa, Aiko'

_publ_section_title
;
 Late-Stage Modification of \p-Electron Systems Based on Asymmetric
 Oxidation of a Medium-Sized Sulfur-Containing Ring
;
_journal_name_full 'Chemical Communications'
_journal_paper_doi 10.1039/D1CC06996A
_journal_year 2022
_chemical_formula_sum 'C24 H22 S2'
_chemical_formula_weight 374.53
_chemical_name_common TN-Ant
_space_group_crystal_system monoclinic
_space_group_IT_number 14
_space_group_name_Hall '-P 2ybc'
_space_group_name_H-M_alt 'P 1 21/c 1'
_atom_sites_solution_hydrogens geom
_audit_creation_method SHELXL-2018/3
_audit_update_record
;
2021-12-12 deposited with the CCDC.	2022-01-25 downloaded from the CCDC.
;
_cell_angle_alpha 90
_cell_angle_beta 102.451(2)
_cell_angle_gamma 90
_cell_formula_units_Z 4
_cell_length_a 17.5384(3)
_cell_length_b 11.5092(2)
_cell_length_c 9.5134(2)
_cell_measurement_reflns_used 20110
_cell_measurement_temperature 143(2)
_cell_measurement_theta_max 30.8540
_cell_measurement_theta_min 2.3240
_cell_volume 1875.14(6)
_computing_cell_refinement 'CrysAlisPro 1.171.39.46 (Rigaku Oxford Diffraction, 2018)'
_computing_data_collection 'CrystalClear-SM Expert 2.0 r15 (Rigaku, 2011)'
_computing_data_reduction 'CrysAlisPro 1.171.39.46 (Rigaku Oxford Diffraction, 2018)'
_computing_structure_refinement 'SHELXL-2018/3 (Sheldrick, 2018)'
_computing_structure_solution 'SHELXT 2018/2 (Sheldrick, 2018)'
_diffrn_ambient_temperature 143(2)
_diffrn_measured_fraction_theta_full 0.986
_diffrn_measured_fraction_theta_max 0.989
_diffrn_measurement_device_type
;
Rigaku Saturn70 (4x4 bin mode)
;
_diffrn_measurement_method 'profile data from \w-scans'
_diffrn_radiation_type MoK\a
_diffrn_radiation_wavelength 0.71073
_diffrn_reflns_av_R_equivalents 0.0263
_diffrn_reflns_av_unetI/netI 0.0147
_diffrn_reflns_Laue_measured_fraction_full 0.986
_diffrn_reflns_Laue_measured_fraction_max 0.989
_diffrn_reflns_limit_h_max 22
_diffrn_reflns_limit_h_min -22
_diffrn_reflns_limit_k_max 14
_diffrn_reflns_limit_k_min -14
_diffrn_reflns_limit_l_max 12
_diffrn_reflns_limit_l_min -12
_diffrn_reflns_number 24314
_diffrn_reflns_point_group_measured_fraction_full 0.986
_diffrn_reflns_point_group_measured_fraction_max 0.989
_diffrn_reflns_theta_full 25.242
_diffrn_reflns_theta_max 27.496
_diffrn_reflns_theta_min 2.132
_diffrn_source 'Rotating Anode'
_exptl_absorpt_coefficient_mu 0.289
_exptl_absorpt_correction_T_max 1.00000
_exptl_absorpt_correction_T_min 0.77528
_exptl_absorpt_correction_type multi-scan
_exptl_absorpt_process_details
;
CrysAlisPro 1.171.39.46 (Rigaku Oxford Diffraction, 2018)
Empirical absorption correction using spherical harmonics,
 implemented in SCALE3 ABSPACK scaling algorithm.
;
_exptl_crystal_colour yellow
_exptl_crystal_density_diffrn 1.327
_exptl_crystal_description platelet
_exptl_crystal_F_000 792
_exptl_crystal_size_max 0.210
_exptl_crystal_size_mid 0.190
_exptl_crystal_size_min 0.030
_refine_diff_density_max 0.344
_refine_diff_density_min -0.310
_refine_diff_density_rms 0.063
_refine_ls_extinction_method none
_refine_ls_goodness_of_fit_ref 1.095
_refine_ls_hydrogen_treatment constr
_refine_ls_matrix_type full
_refine_ls_number_parameters 235
_refine_ls_number_reflns 4257
_refine_ls_number_restraints 0
_refine_ls_restrained_S_all 1.095
_refine_ls_R_factor_all 0.0344
_refine_ls_R_factor_gt 0.0309
_refine_ls_shift/su_max 0.000
_refine_ls_shift/su_mean 0.000
_refine_ls_structure_factor_coef Fsqd
_refine_ls_weighting_details 'w=1/[\s^2^(Fo^2^)+(0.0571P)^2^+0.4912P] where P=(Fo^2^+2Fc^2^)/3'
_refine_ls_weighting_scheme calc
_refine_ls_wR_factor_gt 0.0897
_refine_ls_wR_factor_ref 0.0994
_reflns_Friedel_coverage 0.000
_reflns_number_gt 3914
_reflns_number_total 4257
_reflns_threshold_expression 'I > 2\s(I)'
_cod_data_source_file d1cc06996a2.cif
_cod_data_source_block 6
_cod_original_sg_symbol_H-M 'P 21/c'
_cod_database_code 7129608
_shelx_shelxl_version_number 2018/3
_shelx_space_group_comment
;
The symmetry employed for this shelxl refinement is uniquely defined
by the following loop, which should always be used as a source of
symmetry information in preference to the above space-group names.
They are only intended as comments.
;
_shelx_estimated_absorpt_t_min 0.942
_shelx_estimated_absorpt_t_max 0.991

loop_
_space_group_symop_operation_xyz
'x, y, z'
'-x, y+1/2, -z+1/2'
'-x, -y, -z'
'x, -y-1/2, z-1/2'

loop_
_atom_site_label
_atom_site_type_symbol
_atom_site_fract_x
_atom_site_fract_y
_atom_site_fract_z
_atom_site_U_iso_or_equiv
_atom_site_adp_type
_atom_site_occupancy
_atom_site_site_symmetry_order
_atom_site_calc_flag
_atom_site_refinement_flags_posn
_atom_site_refinement_flags_adp
_atom_site_refinement_flags_occupancy
_atom_site_disorder_assembly
_atom_site_disorder_group
S001 S 0.26945(2) 0.30404(3) 0.71518(4) 0.03037(10) Uani 1 1 d . . . . .
S002 S 0.11491(2) 0.25108(3) 0.78856(4) 0.03422(11) Uani 1 1 d . . . . .
C003 C 0.55771(7) 0.48177(9) 0.71148(12) 0.0232(2) Uani 1 1 d . . . . .
C004 C 0.50919(7) 0.39289(9) 0.63163(12) 0.0223(2) Uani 1 1 d . . . . .
C005 C 0.53880(7) 0.32674(10) 0.53208(12) 0.0233(2) Uani 1 1 d . . . . .
H005 H 0.506654 0.269057 0.477425 0.028 Uiso 1 1 calc R U . . .
C006 C 0.61456(7) 0.34343(10) 0.51106(12) 0.0235(2) Uani 1 1 d . . . . .
C007 C 0.66291(7) 0.43190(10) 0.59229(12) 0.0249(2) Uani 1 1 d . . . . .
C008 C 0.63302(7) 0.49884(10) 0.69006(12) 0.0255(2) Uani 1 1 d . . . . .
H008 H 0.664794 0.557539 0.743395 0.031 Uiso 1 1 calc R U . . .
C009 C 0.40551(7) 0.43863(10) 0.75866(12) 0.0244(2) Uani 1 1 d . . . . .
C00A C 0.43332(7) 0.37447(10) 0.65819(12) 0.0240(2) Uani 1 1 d . . . . .
H00A H 0.400920 0.316277 0.605141 0.029 Uiso 1 1 calc R U . . .
C00B C 0.07055(7) 0.56174(11) 0.77768(14) 0.0292(3) Uani 1 1 d . . . . .
H00B H 0.101613 0.527982 0.712356 0.035 Uiso 1 1 calc R U . . .
H00C H 0.045822 0.633750 0.732361 0.035 Uiso 1 1 calc R U . . .
C00C C 0.52601(7) 0.54970(10) 0.81095(12) 0.0273(2) Uani 1 1 d . . . . .
H00D H 0.556584 0.610306 0.862677 0.033 Uiso 1 1 calc R U . . .
C00D C 0.64525(7) 0.27681(11) 0.40928(13) 0.0281(2) Uani 1 1 d . . . . .
H00E H 0.613911 0.218193 0.354867 0.034 Uiso 1 1 calc R U . . .
C00E C 0.45357(7) 0.52979(11) 0.83319(12) 0.0273(2) Uani 1 1 d . . . . .
H00F H 0.434140 0.577079 0.899455 0.033 Uiso 1 1 calc R U . . .
C00F C 0.71875(8) 0.29600(12) 0.38902(14) 0.0322(3) Uani 1 1 d . . . . .
H00G H 0.738132 0.250971 0.320646 0.039 Uiso 1 1 calc R U . . .
C00G C 0.29485(7) 0.47564(11) 0.88862(13) 0.0284(3) Uani 1 1 d . . . . .
H00H H 0.318704 0.540503 0.942487 0.034 Uiso 1 1 calc R U . . .
C00H C 0.32931(7) 0.41651(10) 0.79316(13) 0.0257(2) Uani 1 1 d . . . . .
C00I C -0.01704(8) 0.39114(12) 0.66758(15) 0.0330(3) Uani 1 1 d . . . . .
H00I H -0.041138 0.436187 0.580686 0.040 Uiso 1 1 calc R U . . .
H00J H -0.057354 0.337727 0.688799 0.040 Uiso 1 1 calc R U . . .
C00J C 0.12549(8) 0.59301(12) 0.92028(15) 0.0332(3) Uani 1 1 d . . . . .
H00K H 0.094494 0.626507 0.985894 0.040 Uiso 1 1 calc R U . . .
H00L H 0.162534 0.653321 0.902453 0.040 Uiso 1 1 calc R U . . .
C00K C 0.00624(7) 0.47537(11) 0.79347(14) 0.0307(3) Uani 1 1 d . . . . .
H00M H 0.024313 0.429938 0.882810 0.037 Uiso 1 1 calc R U . . .
H00N H -0.040574 0.519628 0.804195 0.037 Uiso 1 1 calc R U . . .
C00L C 0.76662(8) 0.38311(12) 0.46973(14) 0.0333(3) Uani 1 1 d . . . . .
H00O H 0.817845 0.395613 0.454900 0.040 Uiso 1 1 calc R U . . .
C00M C 0.19892(7) 0.33783(11) 0.81169(14) 0.0291(3) Uani 1 1 d . . . . .
C00N C 0.73992(7) 0.44893(11) 0.56812(13) 0.0302(3) Uani 1 1 d . . . . .
H00P H 0.772738 0.506665 0.621187 0.036 Uiso 1 1 calc R U . . .
C00O C 0.22067(7) 0.43191(11) 0.90025(13) 0.0283(3) Uani 1 1 d . . . . .
C00P C 0.17209(8) 0.48829(13) 0.99459(13) 0.0335(3) Uani 1 1 d . . . . .
H00Q H 0.206801 0.514357 1.085390 0.040 Uiso 1 1 calc R U . . .
H00R H 0.135390 0.430231 1.019154 0.040 Uiso 1 1 calc R U . . .
C00Q C 0.04969(8) 0.31837(12) 0.63318(14) 0.0337(3) Uani 1 1 d . . . . .
H00S H 0.081342 0.368665 0.583461 0.040 Uiso 1 1 calc R U . . .
H00T H 0.026872 0.256153 0.565149 0.040 Uiso 1 1 calc R U . . .

loop_
_atom_site_aniso_label
_atom_site_aniso_U_11
_atom_site_aniso_U_22
_atom_site_aniso_U_33
_atom_site_aniso_U_23
_atom_site_aniso_U_13
_atom_site_aniso_U_12
S001 0.03001(17) 0.02047(16) 0.04279(19) -0.00428(11) 0.01262(13) 0.00021(11)
S002 0.03405(19) 0.02324(17) 0.0488(2) 0.00177(12) 0.01651(15) -0.00147(11)
C003 0.0291(6) 0.0175(5) 0.0203(5) 0.0029(4) -0.0007(4) -0.0013(4)
C004 0.0252(5) 0.0173(5) 0.0213(5) 0.0037(4) -0.0015(4) 0.0006(4)
C005 0.0251(5) 0.0182(5) 0.0234(5) 0.0002(4) -0.0018(4) -0.0010(4)
C006 0.0261(5) 0.0195(5) 0.0223(5) 0.0030(4) -0.0008(4) 0.0005(4)
C007 0.0269(6) 0.0215(5) 0.0235(5) 0.0052(4) -0.0010(4) -0.0026(4)
C008 0.0294(6) 0.0204(5) 0.0237(5) 0.0015(4) -0.0009(4) -0.0052(4)
C009 0.0266(5) 0.0204(5) 0.0241(5) 0.0046(4) 0.0010(4) 0.0028(4)
C00A 0.0253(5) 0.0182(5) 0.0260(5) 0.0015(4) -0.0001(4) 0.0001(4)
C00B 0.0294(6) 0.0247(6) 0.0342(6) 0.0001(5) 0.0080(5) 0.0024(5)
C00C 0.0343(6) 0.0212(5) 0.0239(5) -0.0015(4) 0.0009(4) -0.0032(5)
C00D 0.0287(6) 0.0249(5) 0.0283(6) -0.0011(5) 0.0009(5) 0.0012(5)
C00E 0.0344(6) 0.0231(5) 0.0232(5) -0.0006(4) 0.0033(4) 0.0012(5)
C00F 0.0318(6) 0.0334(7) 0.0311(6) 0.0013(5) 0.0056(5) 0.0053(5)
C00G 0.0283(6) 0.0292(6) 0.0256(6) -0.0013(5) 0.0011(4) 0.0024(5)
C00H 0.0271(6) 0.0219(5) 0.0266(5) 0.0026(4) 0.0022(4) 0.0032(4)
C00I 0.0284(6) 0.0336(7) 0.0368(7) 0.0003(5) 0.0065(5) -0.0045(5)
C00J 0.0326(6) 0.0319(6) 0.0367(7) -0.0095(5) 0.0106(5) 0.0014(5)
C00K 0.0281(6) 0.0304(6) 0.0353(6) -0.0004(5) 0.0108(5) 0.0019(5)
C00L 0.0264(6) 0.0381(7) 0.0350(6) 0.0064(5) 0.0055(5) -0.0015(5)
C00M 0.0289(6) 0.0243(6) 0.0353(6) 0.0027(5) 0.0093(5) 0.0034(5)
C00N 0.0278(6) 0.0310(6) 0.0294(6) 0.0034(5) 0.0011(5) -0.0061(5)
C00O 0.0291(6) 0.0297(6) 0.0253(5) 0.0025(5) 0.0036(4) 0.0051(5)
C00P 0.0330(6) 0.0420(7) 0.0252(6) -0.0042(5) 0.0057(5) 0.0030(5)
C00Q 0.0347(7) 0.0338(6) 0.0340(6) -0.0075(5) 0.0107(5) -0.0087(5)

loop_
_atom_type_symbol
_atom_type_description
_atom_type_scat_dispersion_real
_atom_type_scat_dispersion_imag
_atom_type_scat_source
C C 0.0033 0.0016 'International Tables Vol C Tables 4.2.6.8 and 6.1.1.4'
H H 0.0000 0.0000 'International Tables Vol C Tables 4.2.6.8 and 6.1.1.4'
S S 0.1246 0.1234 'International Tables Vol C Tables 4.2.6.8 and 6.1.1.4'

loop_
_geom_angle_atom_site_label_1
_geom_angle_atom_site_label_2
_geom_angle_atom_site_label_3
_geom_angle
_geom_angle_site_symmetry_1
_geom_angle_site_symmetry_3
_geom_angle_publ_flag
C00H S001 C00M 92.37(6) . . ?
C00M S002 C00Q 102.82(6) . . ?
C008 C003 C00C 122.42(11) . . ?
C008 C003 C004 119.65(11) . . ?
C00C C003 C004 117.93(11) . . ?
C005 C004 C00A 122.47(10) . . ?
C005 C004 C003 118.73(11) . . ?
C00A C004 C003 118.79(11) . . ?
C006 C005 C004 121.64(10) . . ?
C005 C006 C00D 122.12(11) . . ?
C005 C006 C007 119.23(11) . . ?
C00D C006 C007 118.64(11) . . ?
C008 C007 C00N 122.34(11) . . ?
C008 C007 C006 119.11(11) . . ?
C00N C007 C006 118.54(11) . . ?
C003 C008 C007 121.62(11) . . ?
C00A C009 C00E 118.48(11) . . ?
C00A C009 C00H 122.60(11) . . ?
C00E C009 C00H 118.92(11) . . ?
C009 C00A C004 121.87(11) . . ?
C00J C00B C00K 113.69(11) . . ?
C00E C00C C003 121.59(11) . . ?
C00F C00D C006 121.03(12) . . ?
C00C C00E C009 121.25(11) . . ?
C00D C00F C00L 120.30(12) . . ?
C00H C00G C00O 114.60(11) . . ?
C00G C00H C009 127.88(11) . . ?
C00G C00H S001 109.94(9) . . ?
C009 C00H S001 122.17(9) . . ?
C00K C00I C00Q 115.32(11) . . ?
C00B C00J C00P 113.20(11) . . ?
C00I C00K C00B 114.36(10) . . ?
C00N C00L C00F 120.82(12) . . ?
C00O C00M S001 111.43(9) . . ?
C00O C00M S002 129.79(10) . . ?
S001 C00M S002 118.76(7) . . ?
C00L C00N C007 120.66(12) . . ?
C00M C00O C00G 111.65(11) . . ?
C00M C00O C00P 125.80(12) . . ?
C00G C00O C00P 122.49(12) . . ?
C00O C00P C00J 112.02(10) . . ?
C00I C00Q S002 115.56(9) . . ?

loop_
_geom_bond_atom_site_label_1
_geom_bond_atom_site_label_2
_geom_bond_distance
_geom_bond_site_symmetry_2
_geom_bond_publ_flag
S001 C00H 1.7299(12) . ?
S001 C00M 1.7360(13) . ?
S002 C00M 1.7539(13) . ?
S002 C00Q 1.8341(15) . ?
C003 C008 1.3932(17) . ?
C003 C00C 1.4292(17) . ?
C003 C004 1.4384(15) . ?
C004 C005 1.3994(16) . ?
C004 C00A 1.4228(16) . ?
C005 C006 1.3989(16) . ?
C006 C00D 1.4283(17) . ?
C006 C007 1.4389(16) . ?
C007 C008 1.3942(17) . ?
C007 C00N 1.4315(17) . ?
C009 C00A 1.3775(16) . ?
C009 C00E 1.4341(16) . ?
C009 C00H 1.4654(17) . ?
C00B C00J 1.5280(18) . ?
C00B C00K 1.5349(17) . ?
C00C C00E 1.3517(18) . ?
C00D C00F 1.3619(18) . ?
C00F C00L 1.4218(19) . ?
C00G C00H 1.3747(17) . ?
C00G C00O 1.4214(18) . ?
C00I C00K 1.5264(18) . ?
C00I C00Q 1.5309(19) . ?
C00J C00P 1.5399(19) . ?
C00L C00N 1.3632(19) . ?
C00M C00O 1.3745(18) . ?
C00O C00P 1.5107(17) . ?
